data_2209436
loop_
_publ_author_name
'Moreno-Fuquen, Rodolfo'
'Valencia, Hoover'
'Pardo, Zulay Diney'
'D'Vries, Richard'
'Kennedy, Alan R.'

_publ_section_title
;
 <i>N</i>-(3-Nitrophenyl)maleimide
;
_journal_coeditor_code CF2029
_journal_issue 7
_journal_name_full 'Acta Crystallographica Section E'
_journal_page_first o2734
_journal_page_last o2735
_journal_paper_doi 10.1107/S1600536806020940
_journal_volume 62
_journal_year 2006
_chemical_formula_iupac 'C10 H6 N2 O4'
_chemical_formula_moiety 'C10 H6 N2 O4'
_chemical_formula_sum 'C10 H6 N2 O4'
_chemical_formula_weight 218.17
_chemical_melting_point 395.0(10)
_chemical_name_systematic <i>m</i>-Nitrophenylmaleimide
_space_group_IT_number 33
_symmetry_cell_setting orthorhombic
_symmetry_space_group_name_Hall 'P 2c -2n'
_symmetry_space_group_name_H-M 'P n a 21'
_atom_sites_solution_hydrogens geom
_atom_sites_solution_primary direct
_atom_sites_solution_secondary difmap
_audit_creation_method SHELXL-97
_cell_angle_alpha 90.00
_cell_angle_beta 90.00
_cell_angle_gamma 90.00
_cell_formula_units_Z 8
_cell_length_a 18.9815(6)
_cell_length_b 6.6643(2)
_cell_length_c 14.8702(4)
_cell_measurement_reflns_used 25
_cell_measurement_temperature 123(2)
_cell_measurement_theta_max 27.51
_cell_measurement_theta_min 2.55
_cell_volume 1881.06(10)
_computing_cell_refinement 'CAD-4 Software'
_computing_data_collection 'CAD-4 Software (Enraf--Nonius, 1989)'
_computing_data_reduction 'CAD-4 SDP (Frenz, 1978)'
_computing_molecular_graphics 'ORTEP-3 (Farrugia, 1997)'
_computing_publication_material SHELXL97
_computing_structure_refinement 'SHELXL97 (Sheldrick, 1997)'
_computing_structure_solution 'SHELXS86 (Sheldrick, 1990)'
_diffrn_measured_fraction_theta_full 0.984
_diffrn_measured_fraction_theta_max 0.994
_diffrn_measurement_device_type 'Enraf--Nonius CAD-4 diffractometer'
_diffrn_measurement_method \w/2\q
_diffrn_radiation_monochromator graphite
_diffrn_radiation_source 'fine-focus sealed tube'
_diffrn_radiation_type MoK\a
_diffrn_radiation_wavelength 0.71073
_diffrn_reflns_av_R_equivalents 0.032
_diffrn_reflns_av_sigmaI/netI 0.040
_diffrn_reflns_limit_h_max 24
_diffrn_reflns_limit_h_min -24
_diffrn_reflns_limit_k_max 8
_diffrn_reflns_limit_k_min -8
_diffrn_reflns_limit_l_max 19
_diffrn_reflns_limit_l_min -19
_diffrn_reflns_number 4072
_diffrn_reflns_theta_full 13.76
_diffrn_reflns_theta_max 27.51
_diffrn_reflns_theta_min 2.55
_diffrn_standards_decay_% 0.1
_diffrn_standards_interval_time 150
_diffrn_standards_number 2
_exptl_absorpt_coefficient_mu 0.122
_exptl_absorpt_correction_type none
_exptl_crystal_colour 'pale yellow'
_exptl_crystal_density_diffrn 1.541
_exptl_crystal_density_method 'not measured'
_exptl_crystal_description prism
_exptl_crystal_F_000 896
_exptl_crystal_size_max 0.40
_exptl_crystal_size_mid 0.25
_exptl_crystal_size_min 0.07
_refine_diff_density_max 0.387
_refine_diff_density_min -0.267
_refine_ls_extinction_method none
_refine_ls_goodness_of_fit_ref 1.046
_refine_ls_hydrogen_treatment constr
_refine_ls_matrix_type full
_refine_ls_number_parameters 289
_refine_ls_number_reflns 2238
_refine_ls_number_restraints 1
_refine_ls_restrained_S_all 1.046
_refine_ls_R_factor_all 0.068
_refine_ls_R_factor_gt 0.045
_refine_ls_shift/su_max 0.000
_refine_ls_shift/su_mean 0.000
_refine_ls_structure_factor_coef Fsqd
_refine_ls_weighting_details 'calc w=1/[\s^2^(Fo^2^)+(0.0754P)^2^+0.0433P] where P=(Fo^2^+2Fc^2^)/3'
_refine_ls_weighting_scheme calc
_refine_ls_wR_factor_gt 0.105
_refine_ls_wR_factor_ref 0.119
_reflns_number_gt 1693
_reflns_number_total 2238
_reflns_threshold_expression I>2\s(I)
_cod_data_source_file cf2029.cif
_cod_data_source_block I
_cod_database_code 2209436
_cod_database_fobs_code 2209436

loop_
_symmetry_equiv_pos_as_xyz
'x, y, z'
'-x, -y, z+1/2'
'-x+1/2, y+1/2, z+1/2'
'x+1/2, -y+1/2, z'

loop_
_atom_site_type_symbol
_atom_site_label
_atom_site_fract_x
_atom_site_fract_y
_atom_site_fract_z
_atom_site_U_iso_or_equiv
_atom_site_adp_type
_atom_site_calc_flag
_atom_site_refinement_flags
_atom_site_occupancy
O O1 0.55002(13) 0.9037(4) 0.9815(2) 0.0418(7) Uani d . 1
O O2 0.61359(13) 1.1499(4) 1.0305(2) 0.0336(6) Uani d . 1
O O3 0.91013(14) 0.7232(5) 1.0915(2) 0.0443(7) Uani d . 1
O O4 0.84956(12) 1.2131(4) 0.8924(2) 0.0330(6) Uani d . 1
O O5 0.81692(13) 0.5768(4) 0.7350(2) 0.0373(6) Uani d . 1
O O6 0.88410(13) 0.3317(3) 0.6919(2) 0.0324(6) Uani d . 1
O O7 1.17689(15) 0.7919(5) 0.6292(2) 0.0474(8) Uani d . 1
O O8 1.11689(14) 0.2920(3) 0.82382(19) 0.0310(6) Uani d . 1
N N1 0.60690(15) 0.9805(4) 0.9992(2) 0.0288(7) Uani d . 1
N N2 0.86358(14) 0.9338(4) 0.98297(19) 0.0237(6) Uani d . 1
N N3 0.87500(15) 0.5040(4) 0.7210(2) 0.0281(7) Uani d . 1
N N4 1.13008(15) 0.5751(4) 0.73457(19) 0.0237(6) Uani d . 1
C C1 0.67096(18) 0.8626(5) 0.9812(2) 0.0254(8) Uani d . 1
C C2 0.6639(2) 0.6636(5) 0.9546(2) 0.0282(8) Uani d . 1
H H2 0.6188 0.6041 0.9476 0.034 Uiso calc R 1
C C3 0.7248(2) 0.5549(5) 0.9387(3) 0.0320(8) Uani d . 1
H H3 0.7216 0.4178 0.9217 0.038 Uiso calc R 1
C C4 0.7910(2) 0.6447(5) 0.9473(3) 0.0279(8) Uani d . 1
H H4 0.8326 0.5699 0.9350 0.033 Uiso calc R 1
C C5 0.79573(18) 0.8449(5) 0.9739(2) 0.0239(8) Uani d . 1
C C6 0.73525(17) 0.9557(5) 0.9921(2) 0.0240(7) Uani d . 1
H H6 0.7382 1.0913 1.0114 0.029 Uiso calc R 1
C C7 0.91483(18) 0.8697(6) 1.0447(3) 0.0303(8) Uani d . 1
C C8 0.97290(19) 1.0196(6) 1.0392(3) 0.0360(9) Uani d . 1
H H8 1.0162 1.0124 1.0712 0.043 Uiso calc R 1
C C9 0.95494(19) 1.1638(5) 0.9830(3) 0.0323(8) Uani d . 1
H H9 0.9827 1.2780 0.9686 0.039 Uiso calc R 1
C C10 0.88335(19) 1.1171(5) 0.9458(3) 0.0258(7) Uani d . 1
C C11 0.93765(18) 0.6284(5) 0.7381(2) 0.0232(7) Uani d . 1
C C12 0.92815(18) 0.8288(5) 0.7621(2) 0.0272(8) Uani d . 1
H H12 0.8824 0.8839 0.7696 0.033 Uiso calc R 1
C C13 0.9875(2) 0.9439(5) 0.7746(3) 0.0295(8) Uani d . 1
H H13 0.9828 1.0820 0.7893 0.035 Uiso calc R 1
C C14 1.05406(19) 0.8610(5) 0.7661(2) 0.0266(8) Uani d . 1
H H14 1.0945 0.9420 0.7757 0.032 Uiso calc R 1
C C15 1.06188(17) 0.6608(4) 0.7437(2) 0.0229(7) Uani d . 1
C C16 1.00312(17) 0.5423(5) 0.7282(2) 0.0225(7) Uani d . 1
H H16 1.0079 0.4055 0.7111 0.027 Uiso calc R 1
C C17 1.18201(18) 0.6437(6) 0.6752(3) 0.0324(8) Uani d . 1
C C18 1.24049(19) 0.4970(6) 0.6797(3) 0.0361(9) Uani d . 1
H H18 1.2836 0.5061 0.6475 0.043 Uiso calc R 1
C C19 1.22294(19) 0.3507(5) 0.7361(3) 0.0332(8) Uani d . 1
H H19 1.2515 0.2386 0.7511 0.040 Uiso calc R 1
C C20 1.15106(18) 0.3915(5) 0.7721(2) 0.0255(8) Uani d . 1

loop_
_atom_site_aniso_label
_atom_site_aniso_U_11
_atom_site_aniso_U_22
_atom_site_aniso_U_33
_atom_site_aniso_U_12
_atom_site_aniso_U_13
_atom_site_aniso_U_23
O1 0.0213(14) 0.0482(16) 0.0558(18) -0.0019(11) -0.0034(12) 0.0033(15)
O2 0.0333(15) 0.0317(13) 0.0357(14) 0.0089(11) 0.0003(11) -0.0034(12)
O3 0.0297(14) 0.0605(18) 0.0427(17) 0.0091(13) 0.0019(12) 0.0226(16)
O4 0.0307(13) 0.0293(13) 0.0389(14) 0.0035(11) -0.0014(12) -0.0011(13)
O5 0.0227(14) 0.0427(14) 0.0465(16) 0.0052(11) 0.0025(12) 0.0015(14)
O6 0.0274(14) 0.0299(12) 0.0398(15) -0.0047(10) 0.0007(11) -0.0053(12)
O7 0.0312(15) 0.0609(19) 0.0501(18) -0.0012(13) 0.0023(13) 0.0282(17)
O8 0.0369(14) 0.0231(11) 0.0331(14) 0.0005(10) 0.0011(11) 0.0039(12)
N1 0.0223(16) 0.0373(16) 0.0268(17) 0.0027(12) 0.0006(12) 0.0024(14)
N2 0.0192(14) 0.0257(14) 0.0262(14) 0.0016(11) -0.0003(12) 0.0003(13)
N3 0.0265(17) 0.0298(15) 0.0281(17) 0.0009(13) 0.0011(13) 0.0014(14)
N4 0.0228(14) 0.0224(13) 0.0259(15) -0.0012(11) -0.0021(12) 0.0011(13)
C1 0.0230(18) 0.0306(18) 0.0226(18) 0.0012(14) -0.0027(14) 0.0028(15)
C2 0.030(2) 0.0311(18) 0.0231(18) -0.0067(15) -0.0055(15) -0.0016(15)
C3 0.039(2) 0.0244(17) 0.0324(19) 0.0001(16) 0.0005(17) -0.0061(16)
C4 0.032(2) 0.0256(17) 0.0262(18) 0.0048(14) 0.0022(15) -0.0010(14)
C5 0.0264(19) 0.0228(17) 0.0225(17) 0.0014(13) -0.0010(14) 0.0001(14)
C6 0.0275(19) 0.0218(15) 0.0225(17) 0.0007(13) -0.0039(15) -0.0006(15)
C7 0.0221(17) 0.044(2) 0.0248(19) 0.0082(16) 0.0021(15) 0.0038(17)
C8 0.0180(18) 0.060(3) 0.030(2) 0.0011(17) 0.0026(16) -0.0065(19)
C9 0.0289(19) 0.036(2) 0.0322(19) -0.0068(14) 0.0047(16) -0.0083(17)
C10 0.0305(19) 0.0211(16) 0.0259(18) 0.0012(13) 0.0013(15) -0.0025(15)
C11 0.0243(18) 0.0264(16) 0.0191(16) -0.0019(13) 0.0015(14) -0.0007(14)
C12 0.0248(19) 0.0300(18) 0.027(2) 0.0042(14) 0.0049(15) -0.0019(15)
C13 0.041(2) 0.0191(15) 0.0281(19) 0.0035(15) 0.0051(17) 0.0000(16)
C14 0.033(2) 0.0227(16) 0.0242(18) -0.0028(14) 0.0021(16) 0.0020(14)
C15 0.0232(18) 0.0231(16) 0.0224(16) 0.0009(13) 0.0021(14) 0.0033(14)
C16 0.0257(17) 0.0221(16) 0.0197(17) 0.0014(13) 0.0011(14) -0.0003(14)
C17 0.0232(18) 0.046(2) 0.0284(19) -0.0071(16) -0.0047(16) 0.0102(18)
C18 0.024(2) 0.055(2) 0.0290(19) 0.0010(17) 0.0001(16) 0.0011(17)
C19 0.0251(18) 0.0362(18) 0.038(2) 0.0069(15) -0.0074(17) -0.0062(18)
C20 0.0289(19) 0.0225(16) 0.0252(17) 0.0029(13) -0.0061(15) -0.0062(15)

loop_
_atom_type_symbol
_atom_type_description
_atom_type_scat_dispersion_real
_atom_type_scat_dispersion_imag
_atom_type_scat_source
C C 0.0033 0.0016 'International Tables Vol C Tables 4.2.6.8 and 6.1.1.4'
H H 0.0000 0.0000 'International Tables Vol C Tables 4.2.6.8 and 6.1.1.4'
N N 0.0061 0.0033 'International Tables Vol C Tables 4.2.6.8 and 6.1.1.4'
O O 0.0106 0.0060 'International Tables Vol C Tables 4.2.6.8 and 6.1.1.4'

loop_
_geom_angle_atom_site_label_1
_geom_angle_atom_site_label_2
_geom_angle_atom_site_label_3
_geom_angle
_geom_angle_publ_flag
O1 N1 O2 123.9(3) ?
O1 N1 C1 117.8(3) ?
O2 N1 C1 118.3(3) ?
C10 N2 C7 109.9(3) ?
C10 N2 C5 124.8(3) yes
C7 N2 C5 124.2(3) yes
O5 N3 O6 123.6(3) ?
O5 N3 C11 118.4(3) ?
O6 N3 C11 118.0(3) ?
C17 N4 C20 109.6(3) ?
C17 N4 C15 124.8(3) yes
C20 N4 C15 124.8(3) yes
C6 C1 C2 123.2(3) ?
C6 C1 N1 118.0(3) ?
C2 C1 N1 118.8(3) yes
C3 C2 C1 117.9(3) ?
C3 C2 H2 121.1 ?
C1 C2 H2 121.1 ?
C2 C3 C4 120.7(3) ?
C2 C3 H3 119.6 ?
C4 C3 H3 119.6 ?
C5 C4 C3 119.5(3) ?
C5 C4 H4 120.2 ?
C3 C4 H4 120.2 ?
C6 C5 C4 120.7(3) ?
C6 C5 N2 120.4(3) ?
C4 C5 N2 118.9(3) ?
C1 C6 C5 117.9(3) ?
C1 C6 H6 121.0 ?
C5 C6 H6 121.0 ?
O3 C7 N2 125.0(3) ?
O3 C7 C8 129.2(3) ?
N2 C7 C8 105.8(3) ?
C9 C8 C7 109.4(3) ?
C9 C8 H8 125.3 ?
C7 C8 H8 125.3 ?
C8 C9 C10 108.5(3) ?
C8 C9 H9 125.7 ?
C10 C9 H9 125.7 ?
O4 C10 N2 125.7(3) ?
O4 C10 C9 128.0(3) ?
N2 C10 C9 106.2(3) ?
C16 C11 C12 122.9(3) ?
C16 C11 N3 118.4(3) yes
C12 C11 N3 118.6(3) ?
C13 C12 C11 117.6(3) ?
C13 C12 H12 121.2 ?
C11 C12 H12 121.2 ?
C12 C13 C14 120.8(3) ?
C12 C13 H13 119.6 ?
C14 C13 H13 119.6 ?
C15 C14 C13 120.3(3) ?
C15 C14 H14 119.8 ?
C13 C14 H14 119.8 ?
C14 C15 C16 120.2(3) ?
C14 C15 N4 120.5(3) ?
C16 C15 N4 119.2(3) ?
C11 C16 C15 118.1(3) ?
C11 C16 H16 121.0 ?
C15 C16 H16 121.0 ?
O7 C17 N4 124.7(3) ?
O7 C17 C18 128.9(4) ?
N4 C17 C18 106.5(3) ?
C19 C18 C17 109.0(3) ?
C19 C18 H18 125.5 ?
C17 C18 H18 125.5 ?
C18 C19 C20 108.8(3) ?
C18 C19 H19 125.6 ?
C20 C19 H19 125.6 ?
O8 C20 N4 125.5(3) ?
O8 C20 C19 128.4(3) ?
N4 C20 C19 106.1(3) ?

loop_
_geom_bond_atom_site_label_1
_geom_bond_atom_site_label_2
_geom_bond_distance
_geom_bond_publ_flag
O1 N1 1.223(4) ?
O2 N1 1.228(4) ?
O3 C7 1.202(5) ?
O4 C10 1.204(4) ?
O5 N3 1.222(4) ?
O6 N3 1.239(3) ?
O7 C17 1.205(5) ?
O8 C20 1.205(5) ?
N1 C1 1.473(4) ?
N2 C10 1.393(4) yes
N2 C7 1.404(4) yes
N2 C5 1.424(4) yes
N3 C11 1.472(4) ?
N4 C17 1.400(5) yes
N4 C20 1.403(4) yes
N4 C15 1.421(4) yes
C1 C6 1.379(5) ?
C1 C2 1.390(5) ?
C2 C3 1.385(5) ?
C2 H2 0.950 ?
C3 C4 1.398(5) ?
C3 H3 0.950 ?
C4 C5 1.394(5) yes
C4 H4 0.950 ?
C5 C6 1.392(4) yes
C6 H6 0.950 ?
C7 C8 1.490(5) ?
C8 C9 1.318(6) yes
C8 H8 0.950 ?
C9 C10 1.500(5) ?
C9 H9 0.950 ?
C11 C16 1.377(5) ?
C11 C12 1.394(4) ?
C12 C13 1.375(5) ?
C12 H12 0.950 ?
C13 C14 1.385(5) ?
C13 H13 0.950 ?
C14 C15 1.383(4) yes
C14 H14 0.950 ?
C15 C16 1.386(5) yes
C16 H16 0.950 ?
C17 C18 1.481(5) ?
C18 C19 1.329(6) yes
C18 H18 0.950 ?
C19 C20 1.490(5) ?
C19 H19 0.950 ?

loop_
_geom_torsion_atom_site_label_1
_geom_torsion_atom_site_label_2
_geom_torsion_atom_site_label_3
_geom_torsion_atom_site_label_4
_geom_torsion
_geom_torsion_publ_flag
O1 N1 C1 C6 173.4(3) ?
O2 N1 C1 C6 -6.3(5) ?
O1 N1 C1 C2 -6.9(5) yes
O2 N1 C1 C2 173.4(3) ?
C6 C1 C2 C3 0.1(5) ?
N1 C1 C2 C3 -179.5(3) ?
C1 C2 C3 C4 -1.4(5) ?
C2 C3 C4 C5 1.3(6) ?
C3 C4 C5 C6 0.1(5) ?
C3 C4 C5 N2 179.5(3) ?
C10 N2 C5 C6 -50.0(5) ?
C7 N2 C5 C6 116.7(4) yes
C10 N2 C5 C4 130.6(4) ?
C7 N2 C5 C4 -62.7(5) ?
C2 C1 C6 C5 1.2(5) ?
N1 C1 C6 C5 -179.2(3) ?
C4 C5 C6 C1 -1.3(5) ?
N2 C5 C6 C1 179.3(3) ?
C10 N2 C7 O3 175.1(4) ?
C5 N2 C7 O3 6.7(6) ?
C10 N2 C7 C8 -4.5(4) ?
C5 N2 C7 C8 -172.9(3) ?
O3 C7 C8 C9 -176.2(4) ?
N2 C7 C8 C9 3.3(4) ?
C7 C8 C9 C10 -1.0(4) ?
C7 N2 C10 O4 -178.0(3) ?
C5 N2 C10 O4 -9.7(6) ?
C7 N2 C10 C9 3.9(4) ?
C5 N2 C10 C9 172.3(3) ?
C8 C9 C10 O4 -179.8(4) ?
C8 C9 C10 N2 -1.8(4) ?
O5 N3 C11 C16 175.7(3) yes
O6 N3 C11 C16 -5.3(5) ?
O5 N3 C11 C12 -5.4(5) ?
O6 N3 C11 C12 173.6(3) ?
C16 C11 C12 C13 1.1(5) ?
N3 C11 C12 C13 -177.7(3) ?
C11 C12 C13 C14 -1.8(5) ?
C12 C13 C14 C15 0.8(6) ?
C13 C14 C15 C16 1.0(5) ?
C13 C14 C15 N4 179.8(3) ?
C17 N4 C15 C14 -57.8(5) ?
C20 N4 C15 C14 133.5(4) ?
C17 N4 C15 C16 121.0(4) ?
C20 N4 C15 C16 -47.8(5) yes
C12 C11 C16 C15 0.6(5) ?
N3 C11 C16 C15 179.5(3) ?
C14 C15 C16 C11 -1.7(5) ?
N4 C15 C16 C11 179.5(3) ?
C20 N4 C17 O7 175.6(4) ?
C15 N4 C17 O7 5.4(6) ?
C20 N4 C17 C18 -2.9(4) ?
C15 N4 C17 C18 -173.1(3) ?
O7 C17 C18 C19 -176.9(4) ?
N4 C17 C18 C19 1.5(4) ?
C17 C18 C19 C20 0.4(4) ?
C17 N4 C20 O8 -178.0(3) ?
C15 N4 C20 O8 -7.7(6) ?
C17 N4 C20 C19 3.1(4) ?
C15 N4 C20 C19 173.3(3) ?
C18 C19 C20 O8 178.9(4) ?
C18 C19 C20 N4 -2.1(4) ?

loop_
_cod_related_entry_id
_cod_related_entry_database
_cod_related_entry_code
1 ChemSpider 206707
